data_4088788
loop_
_publ_author_name
'Wambang, Nathalie'
'Schifano-Faux, Nad\`ege'
'Martoriati, Alain'
'Henry, Natacha'
'Baldeyrou, Brigitte'
'Bal-Mahieu, Christine'
'Bousquet, Till'
'Pellegrini, Sylvain'
'Meignan, Samuel'
'Cailliau, Katia'
'Goossens, Jean-Fran\,cois'
'Bodart, Jean-Fran\,cois'
'T. Ndifon, Peter'
'P\'elinski, Lydie'

_publ_section_title
;
 Synthesis, Structure, and Antiproliferative Activity of Ruthenium(II)
 Arene Complexes of Indenoisoquinoline Derivatives
;
_journal_issue 17
_journal_name_full Organometallics
_journal_page_first 2868
_journal_paper_doi 10.1021/acs.organomet.6b00440
_journal_volume 35
_journal_year 2016
_chemical_formula_moiety 'C32 H37 Cl N3 O2 Ru, F6 P, 0.5(H2 O)'
_chemical_formula_sum 'C32 H38 Cl F6 N3 O2.5 P Ru'
_chemical_formula_weight 786.14
_space_group_crystal_system triclinic
_space_group_IT_number 2
_space_group_name_Hall '-P 1'
_space_group_name_H-M_alt 'P -1'
_atom_sites_solution_hydrogens mixed
_atom_sites_solution_primary direct
_audit_creation_date 2015-04-23
_audit_creation_method
;
Olex2 1.2
(compiled 2015.01.26 svn.r3150 for OlexSys, GUI svn.r4998)
;
_cell_angle_alpha 71.477(3)
_cell_angle_beta 79.560(3)
_cell_angle_gamma 74.539(3)
_cell_formula_units_Z 2
_cell_length_a 8.0477(4)
_cell_length_b 12.1034(6)
_cell_length_c 18.7685(10)
_cell_measurement_reflns_used 4016
_cell_measurement_temperature 293(2)
_cell_measurement_theta_max 19.21
_cell_measurement_theta_min 2.30
_cell_volume 1661.36(15)
_computing_cell_refinement 'SAINT v7.68A (Bruker, 2009)'
_computing_data_reduction 'SAINT v7.68A (Bruker, 2009)'
_computing_molecular_graphics 'Olex2 (Dolomanov et al., 2009)'
_computing_publication_material 'Olex2 (Dolomanov et al., 2009)'
_computing_structure_refinement 'XL (Sheldrick, 2008)'
_computing_structure_solution 'SIR2004 (Burla et al., 2007)'
_diffrn_ambient_temperature 293(2)
_diffrn_detector 'Bruker APEX2 area detector'
_diffrn_detector_area_resol_mean 7.9
_diffrn_detector_type 'CCD area detector'
_diffrn_measured_fraction_theta_full 0.998
_diffrn_measured_fraction_theta_max 0.985
_diffrn_measurement_device 'three-circle diffractometer'
_diffrn_measurement_device_type 'Bruker APEX-II CCD'
_diffrn_measurement_method '\f and \w scans'
_diffrn_radiation_monochromator graphite
_diffrn_radiation_probe x-ray
_diffrn_radiation_type MoK\a
_diffrn_radiation_wavelength 0.71073
_diffrn_reflns_av_R_equivalents 0.0871
_diffrn_reflns_av_unetI/netI 0.0878
_diffrn_reflns_Laue_measured_fraction_full 0.998
_diffrn_reflns_Laue_measured_fraction_max 0.985
_diffrn_reflns_limit_h_max 10
_diffrn_reflns_limit_h_min -10
_diffrn_reflns_limit_k_max 15
_diffrn_reflns_limit_k_min -15
_diffrn_reflns_limit_l_max 23
_diffrn_reflns_limit_l_min -23
_diffrn_reflns_number 38112
_diffrn_reflns_point_group_measured_fraction_full 0.998
_diffrn_reflns_point_group_measured_fraction_max 0.985
_diffrn_reflns_theta_full 25.242
_diffrn_reflns_theta_max 26.544
_diffrn_reflns_theta_min 1.821
_diffrn_source 'microfocus sealed X-ray tube'
_diffrn_source_type 'Incoatec I\ms'
_diffrn_standards_number 0
_exptl_absorpt_coefficient_mu 0.670
_exptl_absorpt_correction_T_max 0.7454
_exptl_absorpt_correction_T_min 0.6624
_exptl_absorpt_correction_type multi-scan
_exptl_absorpt_process_details
;
SADABS-2008/1 (Bruker,2008) was used for absorption correction.
wR2(int) was 0.1049 before and 0.0581 after correction.
The Ratio of minimum to maximum transmission is 0.8887.
The \l/2 correction factor is 0.0015.
;
_exptl_crystal_colour orange
_exptl_crystal_colour_primary orange
_exptl_crystal_density_diffrn 1.572
_exptl_crystal_description needle
_exptl_crystal_F_000 802
_exptl_crystal_size_max 0.301
_exptl_crystal_size_mid 0.055
_exptl_crystal_size_min 0.023
_refine_diff_density_max 1.059
_refine_diff_density_min -0.462
_refine_diff_density_rms 0.082
_refine_ls_extinction_method none
_refine_ls_goodness_of_fit_ref 1.014
_refine_ls_hydrogen_treatment constr
_refine_ls_matrix_type full
_refine_ls_number_parameters 485
_refine_ls_number_reflns 6806
_refine_ls_number_restraints 0
_refine_ls_restrained_S_all 1.014
_refine_ls_R_factor_all 0.1117
_refine_ls_R_factor_gt 0.0554
_refine_ls_shift/su_max 0.000
_refine_ls_shift/su_mean 0.000
_refine_ls_structure_factor_coef Fsqd
_refine_ls_weighting_details 'w=1/[\s^2^(Fo^2^)+(0.0543P)^2^+1.0079P] where P=(Fo^2^+2Fc^2^)/3'
_refine_ls_weighting_scheme calc
_refine_ls_wR_factor_gt 0.1105
_refine_ls_wR_factor_ref 0.1294
_reflns_Friedel_coverage 0.000
_reflns_number_gt 4231
_reflns_number_total 6806
_reflns_threshold_expression 'I > 2\s(I)'
_cod_data_source_file om6b00440_si_002.cif
_cod_data_source_block mo_wn193_0m
_cod_original_formula_sum 'C32 H38 Cl F6 N3 O2.50 P Ru'
_cod_database_code 4088788
_shelxl_version_number 2013-4
_shelx_space_group_comment
;
The symmetry employed for this shelxl refinement is uniquely defined
by the following loop, which should always be used as a source of
symmetry information in preference to the above space-group names.
They are only intended as comments.
;
_olex2_refinement_description
;
1. Fixed Uiso
 At 1.2 times of:
  All C(H) groups, All C(H,H) groups, All N(H) groups, All N(H,H) groups
 At 1.5 times of:
  All C(H,H,H) groups, All O(H,H) groups
2. Others
 Sof(F4A)=Sof(F6A)=Sof(F3A)=Sof(F1A)=Sof(F5A)=Sof(F2A)=1-FVAR(1)
 Sof(F1)=Sof(F2)=Sof(F3)=Sof(F5)=Sof(F4)=Sof(F6)=FVAR(1)
 Fixed Sof: O1(0.5) H1A(0.5) H1B(0.5)
3.a Free rotating group:
 O1(H1A,H1B)
3.b Ternary CH refined with riding coordinates:
 N4A(H4A), C29B(H29B), C31B(H31B), C28B(H28B), C32B(H32B), C33B(H33B)
3.c Secondary CH2 refined with riding coordinates:
 N1A(H1AA,H1AB), C8A(H8AA,H8AB), C7A(H7AA,H7AB), C2A(H2AA,H2AB), C5A(H5AA,
 H5AB), C3A(H3AA,H3AB), C6A(H6AA,H6AB)
3.d Aromatic/amide H refined with riding coordinates:
 C22A(H22A), C15A(H15A), C20A(H20A), C14A(H14A), C13A(H13A), C12A(H12A),
 C21A(H21A), C23A(H23A)
3.e Idealised Me refined as rotating group:
 C26B(H26A,H26B,H26C), C34B(H34A,H34B,H34C), C35B(H35A,H35B,H35C)
;
_olex2_submission_special_instructions 'No special instructions were received'

loop_
_space_group_symop_operation_xyz
'x, y, z'
'-x, -y, -z'

loop_
_atom_site_label
_atom_site_type_symbol
_atom_site_fract_x
_atom_site_fract_y
_atom_site_fract_z
_atom_site_U_iso_or_equiv
_atom_site_adp_type
_atom_site_occupancy
_atom_site_site_symmetry_order
_atom_site_calc_flag
_atom_site_refinement_flags_posn
_atom_site_refinement_flags_occupancy
_atom_site_disorder_assembly
_atom_site_disorder_group
Ru1 Ru 0.38662(5) 0.22588(4) 0.88013(2) 0.04258(15) Uani 1 1 d . . . .
Cl1 Cl 0.2114(2) 0.22718(14) 0.99726(8) 0.0730(4) Uani 1 1 d . . . .
P1 P 0.3913(2) 0.77469(14) 0.78417(10) 0.0678(5) Uani 1 1 d . . . .
C27B C 0.5758(6) 0.3083(5) 0.9045(3) 0.0513(13) Uani 1 1 d . . . .
N4A N 0.1694(5) 0.3532(4) 0.8254(2) 0.0477(10) Uani 1 1 d . . . .
H4A H 0.2055 0.3702 0.7710 0.057 Uiso 1 1 calc R . . .
F1 F 0.449(8) 0.650(5) 0.795(3) 0.132(17) Uani 0.34(3) 1 d . P A 1
C29B C 0.5859(6) 0.2590(4) 0.7864(3) 0.0438(12) Uani 1 1 d . . . .
H29B H 0.5540 0.2868 0.7347 0.053 Uiso 1 1 calc R . . .
N1A N 0.2405(5) 0.1075(4) 0.8730(3) 0.0607(12) Uani 1 1 d . . . .
H1AA H 0.3163 0.0464 0.8516 0.073 Uiso 1 1 calc R . . .
H1AB H 0.1941 0.0682 0.9234 0.073 Uiso 1 1 calc R . . .
C11A C 0.3072(6) 0.4425(4) 0.5346(3) 0.0492(13) Uani 1 1 d . . . .
O10A O 0.3085(5) 0.4155(3) 0.6652(2) 0.0674(11) Uani 1 1 d . . . .
N9A N 0.1493(5) 0.5919(4) 0.5993(2) 0.0483(10) Uani 1 1 d . . . .
C30B C 0.6215(6) 0.1357(4) 0.8236(3) 0.0453(12) Uani 1 1 d . . . .
C16A C 0.2466(6) 0.5153(4) 0.4668(3) 0.0435(12) Uani 1 1 d . . . .
O18A O 0.0493(5) 0.7204(3) 0.3417(2) 0.0741(12) Uani 1 1 d . . . .
C25A C 0.0860(6) 0.6615(4) 0.5329(3) 0.0433(12) Uani 1 1 d . . . .
C19A C -0.0623(7) 0.8147(5) 0.4413(3) 0.0548(14) Uani 1 1 d . . . .
C31B C 0.6339(6) 0.0998(5) 0.9025(3) 0.0502(13) Uani 1 1 d . . . .
H31B H 0.6340 0.0165 0.9312 0.060 Uiso 1 1 calc R . . .
C17A C 0.1300(6) 0.6268(4) 0.4685(3) 0.0430(12) Uani 1 1 d . . . .
C8A C 0.1119(7) 0.6267(5) 0.6707(3) 0.0558(14) Uani 1 1 d . . . .
H8AA H 0.0828 0.7132 0.6589 0.067 Uiso 1 1 calc R . . .
H8AB H 0.2147 0.5970 0.6973 0.067 Uiso 1 1 calc R . . .
C28B C 0.5633(6) 0.3433(4) 0.8273(3) 0.0463(12) Uani 1 1 d . . . .
H28B H 0.5147 0.4276 0.8027 0.056 Uiso 1 1 calc R . . .
C24A C -0.0393(7) 0.7803(5) 0.5183(3) 0.0559(14) Uani 1 1 d . . . .
C7A C -0.0363(7) 0.5774(5) 0.7210(3) 0.0617(15) Uani 1 1 d . . . .
H7AA H -0.1444 0.6312 0.7049 0.074 Uiso 1 1 calc R . . .
H7AB H -0.0332 0.5011 0.7137 0.074 Uiso 1 1 calc R . . .
C18A C 0.0425(7) 0.7196(5) 0.4072(3) 0.0520(13) Uani 1 1 d . . . .
F2 F 0.580(3) 0.791(3) 0.761(4) 0.15(2) Uani 0.34(3) 1 d . P A 1
F3 F 0.298(6) 0.914(4) 0.778(3) 0.086(10) Uani 0.34(3) 1 d . P A 1
C22A C -0.2409(11) 0.9604(6) 0.5260(4) 0.121(3) Uani 1 1 d . . . .
H22A H -0.3023 1.0114 0.5546 0.145 Uiso 1 1 calc R . . .
C10A C 0.2581(7) 0.4795(5) 0.6039(3) 0.0524(13) Uani 1 1 d . . . .
C15A C 0.3008(7) 0.4762(5) 0.4024(3) 0.0565(14) Uani 1 1 d . . . .
H15A H 0.2613 0.5237 0.3563 0.068 Uiso 1 1 calc R . . .
F5 F 0.358(8) 0.815(3) 0.6997(16) 0.17(2) Uani 0.34(3) 1 d . P A 1
C26B C 0.5450(9) 0.3965(5) 0.9488(3) 0.0767(18) Uani 1 1 d . . . .
H26A H 0.6528 0.3961 0.9641 0.115 Uiso 1 1 calc GR . . .
H26B H 0.4652 0.3750 0.9928 0.115 Uiso 1 1 calc GR . . .
H26C H 0.4972 0.4750 0.9180 0.115 Uiso 1 1 calc GR . . .
C32B C 0.6102(6) 0.1830(5) 0.9413(3) 0.0554(14) Uani 1 1 d . . . .
H32B H 0.5939 0.1563 0.9966 0.066 Uiso 1 1 calc R . . .
C2A C 0.0954(7) 0.1718(5) 0.8256(3) 0.0708(17) Uani 1 1 d . . . .
H2AA H 0.0058 0.1266 0.8388 0.085 Uiso 1 1 calc R . . .
H2AB H 0.1369 0.1817 0.7726 0.085 Uiso 1 1 calc R . . .
C5A C 0.1184(7) 0.4701(5) 0.8415(3) 0.0580(14) Uani 1 1 d . . . .
H5AA H 0.2175 0.5068 0.8260 0.070 Uiso 1 1 calc R . . .
H5AB H 0.0927 0.4559 0.8957 0.070 Uiso 1 1 calc R . . .
C34B C 0.5773(8) 0.0893(5) 0.7057(3) 0.0736(17) Uani 1 1 d . . . .
H34A H 0.4602 0.1347 0.7104 0.110 Uiso 1 1 calc GR . . .
H34B H 0.5799 0.0238 0.6869 0.110 Uiso 1 1 calc GR . . .
H34C H 0.6486 0.1398 0.6713 0.110 Uiso 1 1 calc GR . . .
C33B C 0.6464(7) 0.0409(5) 0.7834(3) 0.0563(14) Uani 1 1 d . . . .
H33B H 0.5817 -0.0187 0.8151 0.068 Uiso 1 1 calc R . . .
C3A C 0.0241(6) 0.2914(5) 0.8398(3) 0.0613(15) Uani 1 1 d . . . .
H3AA H -0.0644 0.3385 0.8066 0.074 Uiso 1 1 calc R . . .
H3AB H -0.0278 0.2814 0.8917 0.074 Uiso 1 1 calc R . . .
C20A C -0.1706(8) 0.9203(6) 0.4076(3) 0.0773(19) Uani 1 1 d . . . .
H20A H -0.1832 0.9418 0.3564 0.093 Uiso 1 1 calc R . . .
C6A C -0.0368(7) 0.5599(5) 0.8040(3) 0.0647(15) Uani 1 1 d . . . .
H6AA H -0.1415 0.5343 0.8302 0.078 Uiso 1 1 calc R . . .
H6AB H -0.0425 0.6368 0.8113 0.078 Uiso 1 1 calc R . . .
C14A C 0.4120(8) 0.3681(6) 0.4071(4) 0.0721(17) Uani 1 1 d . . . .
H14A H 0.4477 0.3425 0.3639 0.087 Uiso 1 1 calc R . . .
C13A C 0.4727(9) 0.2961(6) 0.4742(4) 0.0810(19) Uani 1 1 d . . . .
H13A H 0.5485 0.2224 0.4763 0.097 Uiso 1 1 calc R . . .
C12A C 0.4219(8) 0.3327(5) 0.5377(4) 0.0680(16) Uani 1 1 d . . . .
H12A H 0.4637 0.2844 0.5832 0.082 Uiso 1 1 calc R . . .
C21A C -0.2584(11) 0.9923(6) 0.4508(4) 0.110(3) Uani 1 1 d . . . .
H21A H -0.3317 1.0645 0.4290 0.132 Uiso 1 1 calc R . . .
F4 F 0.199(3) 0.760(2) 0.809(3) 0.149(15) Uani 0.34(3) 1 d . P A 1
C23A C -0.1324(9) 0.8527(5) 0.5609(4) 0.086(2) Uani 1 1 d . . . .
H23A H -0.1241 0.8308 0.6125 0.103 Uiso 1 1 calc R . . .
C35B C 0.8390(7) -0.0230(5) 0.7772(4) 0.0794(19) Uani 1 1 d . . . .
H35A H 0.9067 0.0340 0.7483 0.119 Uiso 1 1 calc GR . . .
H35B H 0.8542 -0.0839 0.7525 0.119 Uiso 1 1 calc GR . . .
H35C H 0.8762 -0.0588 0.8268 0.119 Uiso 1 1 calc GR . . .
F6 F 0.418(6) 0.753(4) 0.8631(14) 0.22(2) Uani 0.34(3) 1 d . P A 1
F4A F 0.266(3) 0.7222(14) 0.8524(9) 0.122(6) Uani 0.66(3) 1 d . P A 2
F6A F 0.521(3) 0.7569(12) 0.8407(11) 0.137(6) Uani 0.66(3) 1 d . P A 2
F3A F 0.323(4) 0.904(2) 0.7917(16) 0.118(8) Uani 0.66(3) 1 d . P A 2
F1A F 0.472(3) 0.640(2) 0.7729(12) 0.086(4) Uani 0.66(3) 1 d . P A 2
F5A F 0.261(3) 0.7921(13) 0.7292(13) 0.146(9) Uani 0.66(3) 1 d . P A 2
F2A F 0.524(3) 0.8224(14) 0.7175(10) 0.114(6) Uani 0.66(3) 1 d . P A 2
O1 O 0.1041(9) -0.1110(7) 0.9466(4) 0.0541(18) Uani 0.5 1 d . P . .
H1A H 0.0350 -0.1558 0.9516 0.081 Uiso 0.5 1 d G P . .
H1B H 0.0632 -0.0642 0.9742 0.081 Uiso 0.5 1 d G P . .

loop_
_atom_site_aniso_label
_atom_site_aniso_U_11
_atom_site_aniso_U_22
_atom_site_aniso_U_33
_atom_site_aniso_U_23
_atom_site_aniso_U_13
_atom_site_aniso_U_12
Ru1 0.0391(2) 0.0394(2) 0.0471(3) -0.00389(18) -0.01297(17) -0.00993(17)
Cl1 0.0696(10) 0.0819(11) 0.0517(9) -0.0053(8) 0.0016(7) -0.0126(8)
P1 0.0813(12) 0.0516(10) 0.0773(12) -0.0237(9) -0.0158(9) -0.0150(9)
C27B 0.049(3) 0.053(3) 0.060(4) -0.020(3) -0.014(3) -0.013(3)
N4A 0.040(2) 0.052(3) 0.048(2) -0.007(2) -0.0087(18) -0.010(2)
F1 0.17(2) 0.046(11) 0.16(4) -0.04(2) 0.03(2) -0.009(11)
C29B 0.038(3) 0.039(3) 0.054(3) -0.007(2) -0.014(2) -0.009(2)
N1A 0.051(3) 0.050(3) 0.083(3) -0.012(2) -0.011(2) -0.020(2)
C11A 0.044(3) 0.043(3) 0.055(3) -0.010(3) -0.004(2) -0.007(2)
O10A 0.065(2) 0.067(3) 0.052(2) -0.004(2) -0.0159(19) 0.007(2)
N9A 0.053(3) 0.044(3) 0.046(3) -0.011(2) -0.011(2) -0.005(2)
C30B 0.033(2) 0.044(3) 0.057(3) -0.010(3) -0.011(2) -0.006(2)
C16A 0.039(3) 0.045(3) 0.049(3) -0.015(3) -0.005(2) -0.012(2)
O18A 0.084(3) 0.073(3) 0.052(3) -0.016(2) -0.018(2) 0.010(2)
C25A 0.043(3) 0.039(3) 0.049(3) -0.013(2) -0.007(2) -0.009(2)
C19A 0.057(3) 0.049(3) 0.051(3) -0.013(3) -0.007(3) -0.001(3)
C31B 0.044(3) 0.047(3) 0.053(3) -0.003(3) -0.017(2) -0.004(2)
C17A 0.040(3) 0.041(3) 0.046(3) -0.013(2) -0.005(2) -0.006(2)
C8A 0.064(3) 0.052(3) 0.053(3) -0.014(3) -0.018(3) -0.010(3)
C28B 0.036(3) 0.038(3) 0.063(4) -0.010(3) -0.006(2) -0.010(2)
C24A 0.062(3) 0.044(3) 0.060(4) -0.019(3) -0.007(3) -0.002(3)
C7A 0.047(3) 0.076(4) 0.056(4) -0.021(3) -0.015(3) 0.004(3)
C18A 0.051(3) 0.052(3) 0.050(3) -0.011(3) -0.011(3) -0.007(3)
F2 0.063(10) 0.09(2) 0.32(6) -0.09(3) 0.01(2) -0.010(11)
F3 0.074(13) 0.060(15) 0.107(14) -0.021(12) -0.003(12) 0.007(10)
C22A 0.168(8) 0.074(5) 0.078(5) -0.034(4) -0.014(5) 0.059(5)
C10A 0.049(3) 0.052(3) 0.051(3) -0.006(3) -0.008(3) -0.010(3)
C15A 0.055(3) 0.056(4) 0.059(4) -0.020(3) -0.007(3) -0.008(3)
F5 0.30(5) 0.071(17) 0.085(14) -0.013(11) -0.07(2) 0.05(2)
C26B 0.097(5) 0.076(4) 0.073(4) -0.030(4) -0.015(4) -0.032(4)
C32B 0.050(3) 0.062(4) 0.056(3) -0.013(3) -0.022(3) -0.010(3)
C2A 0.060(4) 0.076(4) 0.085(4) -0.012(3) -0.026(3) -0.030(3)
C5A 0.054(3) 0.052(4) 0.060(4) -0.012(3) -0.015(3) 0.002(3)
C34B 0.094(5) 0.067(4) 0.072(4) -0.027(3) -0.019(4) -0.023(4)
C33B 0.060(3) 0.042(3) 0.069(4) -0.017(3) -0.009(3) -0.012(3)
C3A 0.041(3) 0.070(4) 0.069(4) -0.008(3) -0.017(3) -0.014(3)
C20A 0.089(5) 0.066(4) 0.055(4) -0.014(3) -0.008(3) 0.015(4)
C6A 0.055(3) 0.065(4) 0.064(4) -0.016(3) -0.009(3) 0.003(3)
C14A 0.078(4) 0.066(4) 0.078(5) -0.044(4) 0.010(4) -0.009(4)
C13A 0.087(5) 0.051(4) 0.091(5) -0.024(4) -0.003(4) 0.009(3)
C12A 0.071(4) 0.049(4) 0.069(4) -0.009(3) -0.012(3) 0.006(3)
C21A 0.138(7) 0.074(5) 0.071(5) -0.011(4) -0.018(5) 0.047(5)
F4 0.066(10) 0.088(14) 0.27(4) -0.01(2) -0.019(17) -0.016(9)
C23A 0.124(6) 0.056(4) 0.059(4) -0.018(3) -0.017(4) 0.019(4)
C35B 0.068(4) 0.066(4) 0.106(5) -0.044(4) -0.014(4) 0.009(3)
F6 0.15(3) 0.38(4) 0.057(13) -0.052(17) -0.035(17) 0.06(3)
F4A 0.117(12) 0.107(8) 0.137(11) -0.041(7) 0.040(7) -0.042(8)
F6A 0.123(11) 0.168(10) 0.138(13) -0.048(8) -0.065(9) -0.024(9)
F3A 0.112(12) 0.089(14) 0.188(19) -0.093(13) -0.010(10) -0.019(10)
F1A 0.125(9) 0.043(7) 0.081(7) -0.024(5) 0.007(6) -0.008(6)
F5A 0.195(15) 0.103(8) 0.18(2) -0.034(11) -0.117(14) -0.043(8)
F2A 0.138(16) 0.072(8) 0.121(10) -0.031(7) 0.045(8) -0.038(10)
O1 0.056(4) 0.067(5) 0.049(4) -0.015(4) -0.005(3) -0.031(4)

loop_
_atom_type_symbol
_atom_type_description
_atom_type_scat_dispersion_real
_atom_type_scat_dispersion_imag
_atom_type_scat_source
C C 0.0033 0.0016 'International Tables Vol C Tables 4.2.6.8 and 6.1.1.4'
H H 0.0000 0.0000 'International Tables Vol C Tables 4.2.6.8 and 6.1.1.4'
Cl Cl 0.1484 0.1585 'International Tables Vol C Tables 4.2.6.8 and 6.1.1.4'
F F 0.0171 0.0103 'International Tables Vol C Tables 4.2.6.8 and 6.1.1.4'
N N 0.0061 0.0033 'International Tables Vol C Tables 4.2.6.8 and 6.1.1.4'
O O 0.0106 0.0060 'International Tables Vol C Tables 4.2.6.8 and 6.1.1.4'
P P 0.1023 0.0942 'International Tables Vol C Tables 4.2.6.8 and 6.1.1.4'
Ru Ru -1.2594 0.8363 'International Tables Vol C Tables 4.2.6.8 and 6.1.1.4'

loop_
_geom_angle_atom_site_label_1
_geom_angle_atom_site_label_2
_geom_angle_atom_site_label_3
_geom_angle
C27B Ru1 Cl1 93.31(15)
N4A Ru1 Cl1 86.88(11)
N4A Ru1 C27B 114.23(17)
N4A Ru1 C29B 97.83(16)
N4A Ru1 C30B 126.00(17)
N4A Ru1 C31B 163.89(17)
N4A Ru1 C28B 93.10(16)
N4A Ru1 C32B 151.08(19)
C29B Ru1 Cl1 161.33(13)
C29B Ru1 C27B 68.25(19)
C29B Ru1 C30B 37.65(16)
C29B Ru1 C31B 67.64(18)
C29B Ru1 C28B 38.18(17)
C29B Ru1 C32B 79.87(19)
N1A Ru1 Cl1 85.04(13)
N1A Ru1 C27B 166.00(18)
N1A Ru1 N4A 79.60(15)
N1A Ru1 C29B 113.55(18)
N1A Ru1 C30B 92.30(17)
N1A Ru1 C31B 99.37(18)
N1A Ru1 C28B 150.04(19)
N1A Ru1 C32B 127.99(19)
C30B Ru1 Cl1 146.03(13)
C30B Ru1 C27B 81.30(18)
C31B Ru1 Cl1 109.12(14)
C31B Ru1 C27B 68.01(19)
C31B Ru1 C30B 37.90(17)
C28B Ru1 Cl1 123.85(14)
C28B Ru1 C27B 37.03(18)
C28B Ru1 C30B 68.46(18)
C28B Ru1 C31B 79.74(18)
C28B Ru1 C32B 67.17(19)
C32B Ru1 Cl1 87.27(16)
C32B Ru1 C27B 38.02(18)
C32B Ru1 C30B 67.86(19)
C32B Ru1 C31B 36.94(18)
F1 P1 F2 91(3)
F1 P1 F3 172(3)
F1 P1 F5 100(3)
F1 P1 F4 90(3)
F1 P1 F6 88(3)
F2 P1 F3 97(2)
F2 P1 F5 90.4(18)
F2 P1 F4 178.3(18)
F5 P1 F3 82(2)
F5 P1 F4 90.6(17)
F4 P1 F3 81.5(19)
F6 P1 F2 88.5(17)
F6 P1 F3 91(2)
F6 P1 F5 172.4(19)
F6 P1 F4 90.3(16)
F4A P1 F1A 89.9(10)
F4A P1 F2A 177.3(7)
F6A P1 F4A 88.3(7)
F6A P1 F3A 86.6(12)
F6A P1 F1A 93.1(10)
F6A P1 F2A 89.7(7)
F3A P1 F4A 93.1(11)
F3A P1 F1A 177.0(14)
F3A P1 F2A 88.7(11)
F5A P1 F4A 90.8(7)
F5A P1 F6A 179.1(9)
F5A P1 F3A 93.2(12)
F5A P1 F1A 87.2(10)
F5A P1 F2A 91.2(8)
F2A P1 F1A 88.4(10)
C28B C27B Ru1 69.9(3)
C28B C27B C26B 122.4(5)
C28B C27B C32B 116.8(5)
C26B C27B Ru1 128.6(4)
C32B C27B Ru1 69.4(3)
C32B C27B C26B 120.8(5)
Ru1 N4A H4A 105.9
C5A N4A Ru1 116.5(3)
C5A N4A H4A 105.9
C5A N4A C3A 113.9(4)
C3A N4A Ru1 107.8(3)
C3A N4A H4A 105.9
Ru1 C29B H29B 119.2
C30B C29B Ru1 72.1(3)
C30B C29B H29B 119.2
C30B C29B C28B 120.4(5)
C28B C29B Ru1 70.9(3)
C28B C29B H29B 119.2
Ru1 N1A H1AA 109.3
Ru1 N1A H1AB 109.3
H1AA N1A H1AB 107.9
C2A N1A Ru1 111.7(3)
C2A N1A H1AA 109.3
C2A N1A H1AB 109.3
C16A C11A C10A 121.6(5)
C16A C11A C12A 120.2(5)
C12A C11A C10A 118.2(5)
C25A N9A C8A 124.6(4)
C25A N9A C10A 120.4(4)
C10A N9A C8A 114.9(4)
C29B C30B Ru1 70.3(3)
C29B C30B C31B 117.7(5)
C29B C30B C33B 123.2(4)
C31B C30B Ru1 70.5(3)
C31B C30B C33B 119.1(4)
C33B C30B Ru1 130.3(3)
C11A C16A C17A 116.7(5)
C11A C16A C15A 118.9(5)
C15A C16A C17A 124.4(5)
N9A C25A C24A 128.0(5)
C17A C25A N9A 122.1(4)
C17A C25A C24A 109.9(4)
C24A C19A C18A 109.2(5)
C20A C19A C24A 122.2(5)
C20A C19A C18A 128.6(5)
Ru1 C31B H31B 118.8
C30B C31B Ru1 71.6(3)
C30B C31B H31B 118.8
C32B C31B Ru1 71.1(3)
C32B C31B C30B 121.0(5)
C32B C31B H31B 118.8
C16A C17A C18A 129.1(5)
C25A C17A C16A 121.6(4)
C25A C17A C18A 109.4(4)
N9A C8A H8AA 109.4
N9A C8A H8AB 109.4
N9A C8A C7A 111.4(4)
H8AA C8A H8AB 108.0
C7A C8A H8AA 109.4
C7A C8A H8AB 109.4
Ru1 C28B H28B 118.4
C27B C28B Ru1 73.1(3)
C27B C28B C29B 121.9(4)
C27B C28B H28B 118.4
C29B C28B Ru1 70.9(3)
C29B C28B H28B 118.4
C19A C24A C25A 105.9(5)
C23A C24A C25A 135.7(5)
C23A C24A C19A 118.3(5)
C8A C7A H7AA 108.4
C8A C7A H7AB 108.4
H7AA C7A H7AB 107.5
C6A C7A C8A 115.4(5)
C6A C7A H7AA 108.4
C6A C7A H7AB 108.4
O18A C18A C19A 126.0(5)
O18A C18A C17A 128.4(5)
C17A C18A C19A 105.6(5)
C21A C22A H22A 119.4
C21A C22A C23A 121.3(6)
C23A C22A H22A 119.4
O10A C10A C11A 122.7(5)
O10A C10A N9A 119.7(5)
N9A C10A C11A 117.6(4)
C16A C15A H15A 120.2
C14A C15A C16A 119.6(5)
C14A C15A H15A 120.2
C27B C26B H26A 109.5
C27B C26B H26B 109.5
C27B C26B H26C 109.5
H26A C26B H26B 109.5
H26A C26B H26C 109.5
H26B C26B H26C 109.5
Ru1 C32B H32B 118.4
C27B C32B Ru1 72.5(3)
C27B C32B H32B 118.4
C31B C32B Ru1 71.9(3)
C31B C32B C27B 122.1(5)
C31B C32B H32B 118.4
N1A C2A H2AA 110.1
N1A C2A H2AB 110.1
N1A C2A C3A 107.8(4)
H2AA C2A H2AB 108.5
C3A C2A H2AA 110.1
C3A C2A H2AB 110.1
N4A C5A H5AA 108.1
N4A C5A H5AB 108.1
N4A C5A C6A 116.9(4)
H5AA C5A H5AB 107.3
C6A C5A H5AA 108.1
C6A C5A H5AB 108.1
H34A C34B H34B 109.5
H34A C34B H34C 109.5
H34B C34B H34C 109.5
C33B C34B H34A 109.5
C33B C34B H34B 109.5
C33B C34B H34C 109.5
C30B C33B C34B 113.6(4)
C30B C33B H33B 107.4
C30B C33B C35B 109.6(4)
C34B C33B H33B 107.4
C34B C33B C35B 111.1(5)
C35B C33B H33B 107.4
N4A C3A C2A 108.3(4)
N4A C3A H3AA 110.0
N4A C3A H3AB 110.0
C2A C3A H3AA 110.0
C2A C3A H3AB 110.0
H3AA C3A H3AB 108.4
C19A C20A H20A 120.8
C21A C20A C19A 118.3(6)
C21A C20A H20A 120.8
C7A C6A C5A 116.2(5)
C7A C6A H6AA 108.2
C7A C6A H6AB 108.2
C5A C6A H6AA 108.2
C5A C6A H6AB 108.2
H6AA C6A H6AB 107.4
C15A C14A H14A 119.3
C15A C14A C13A 121.5(6)
C13A C14A H14A 119.3
C14A C13A H13A 120.1
C12A C13A C14A 119.8(6)
C12A C13A H13A 120.1
C11A C12A H12A 120.1
C13A C12A C11A 119.9(6)
C13A C12A H12A 120.1
C22A C21A H21A 119.6
C20A C21A C22A 120.8(6)
C20A C21A H21A 119.6
C24A C23A C22A 119.0(6)
C24A C23A H23A 120.5
C22A C23A H23A 120.5
C33B C35B H35A 109.5
C33B C35B H35B 109.5
C33B C35B H35C 109.5
H35A C35B H35B 109.5
H35A C35B H35C 109.5
H35B C35B H35C 109.5
H1A O1 H1B 109.5

loop_
_geom_bond_atom_site_label_1
_geom_bond_atom_site_label_2
_geom_bond_distance
Ru1 Cl1 2.3893(15)
Ru1 C27B 2.209(5)
Ru1 N4A 2.167(4)
Ru1 C29B 2.167(5)
Ru1 N1A 2.128(4)
Ru1 C30B 2.191(5)
Ru1 C31B 2.178(5)
Ru1 C28B 2.167(4)
Ru1 C32B 2.168(5)
P1 F1 1.41(6)
P1 F2 1.55(3)
P1 F3 1.63(5)
P1 F5 1.56(2)
P1 F4 1.57(2)
P1 F6 1.47(2)
P1 F4A 1.557(10)
P1 F6A 1.546(10)
P1 F3A 1.56(2)
P1 F1A 1.65(2)
P1 F5A 1.533(12)
P1 F2A 1.558(13)
C27B C28B 1.390(7)
C27B C26B 1.496(7)
C27B C32B 1.426(7)
N4A H4A 0.9800
N4A C5A 1.475(6)
N4A C3A 1.491(6)
C29B H29B 0.9800
C29B C30B 1.406(6)
C29B C28B 1.418(7)
N1A H1AA 0.9700
N1A H1AB 0.9700
N1A C2A 1.488(6)
C11A C16A 1.384(6)
C11A C10A 1.463(7)
C11A C12A 1.393(7)
O10A C10A 1.234(6)
N9A C25A 1.363(6)
N9A C8A 1.485(6)
N9A C10A 1.393(6)
C30B C31B 1.419(7)
C30B C33B 1.516(7)
C16A C17A 1.430(6)
C16A C15A 1.393(7)
O18A C18A 1.217(6)
C25A C17A 1.360(6)
C25A C24A 1.496(7)
C19A C24A 1.403(7)
C19A C18A 1.484(7)
C19A C20A 1.373(7)
C31B H31B 0.9800
C31B C32B 1.377(7)
C17A C18A 1.460(7)
C8A H8AA 0.9700
C8A H8AB 0.9700
C8A C7A 1.512(7)
C28B H28B 0.9800
C24A C23A 1.359(8)
C7A H7AA 0.9700
C7A H7AB 0.9700
C7A C6A 1.504(7)
C22A H22A 0.9300
C22A C21A 1.362(9)
C22A C23A 1.396(8)
C15A H15A 0.9300
C15A C14A 1.360(7)
C26B H26A 0.9600
C26B H26B 0.9600
C26B H26C 0.9600
C32B H32B 0.9800
C2A H2AA 0.9700
C2A H2AB 0.9700
C2A C3A 1.497(8)
C5A H5AA 0.9700
C5A H5AB 0.9700
C5A C6A 1.531(7)
C34B H34A 0.9600
C34B H34B 0.9600
C34B H34C 0.9600
C34B C33B 1.535(7)
C33B H33B 0.9800
C33B C35B 1.538(7)
C3A H3AA 0.9700
C3A H3AB 0.9700
C20A H20A 0.9300
C20A C21A 1.353(9)
C6A H6AA 0.9700
C6A H6AB 0.9700
C14A H14A 0.9300
C14A C13A 1.373(8)
C13A H13A 0.9300
C13A C12A 1.358(8)
C12A H12A 0.9300
C21A H21A 0.9300
C23A H23A 0.9300
C35B H35A 0.9600
C35B H35B 0.9600
C35B H35C 0.9600
O1 H1A 0.8498
O1 H1B 0.8500

loop_
_geom_torsion_atom_site_label_1
_geom_torsion_atom_site_label_2
_geom_torsion_atom_site_label_3
_geom_torsion_atom_site_label_4
_geom_torsion
Ru1 C27B C28B C29B -53.7(4)
Ru1 C27B C32B C31B 54.4(4)
Ru1 N4A C5A C6A -179.1(4)
Ru1 N4A C3A C2A -45.9(5)
Ru1 C29B C30B C31B -54.0(4)
Ru1 C29B C30B C33B 125.9(4)
Ru1 C29B C28B C27B 54.7(4)
Ru1 N1A C2A C3A -36.9(5)
Ru1 C30B C31B C32B -53.3(4)
Ru1 C30B C33B C34B 74.2(6)
Ru1 C30B C33B C35B -160.9(4)
Ru1 C31B C32B C27B -54.7(4)
N4A C5A C6A C7A -47.4(7)
C29B C30B C31B Ru1 53.8(4)
C29B C30B C31B C32B 0.6(7)
C29B C30B C33B C34B -17.2(7)
C29B C30B C33B C35B 107.6(5)
N1A C2A C3A N4A 54.8(6)
C11A C16A C17A C25A 2.4(7)
C11A C16A C17A C18A -178.3(5)
C11A C16A C15A C14A -0.2(7)
N9A C25A C17A C16A -0.5(7)
N9A C25A C17A C18A -179.9(4)
N9A C25A C24A C19A 179.8(5)
N9A C25A C24A C23A -3.4(10)
N9A C8A C7A C6A 154.7(5)
C30B C29B C28B Ru1 -54.5(4)
C30B C29B C28B C27B 0.2(7)
C30B C31B C32B Ru1 53.5(4)
C30B C31B C32B C27B -1.3(8)
C16A C11A C10A O10A 179.0(5)
C16A C11A C10A N9A -0.8(7)
C16A C11A C12A C13A -0.9(8)
C16A C17A C18A O18A 1.0(9)
C16A C17A C18A C19A 179.9(4)
C16A C15A C14A C13A 0.0(9)
C25A N9A C8A C7A 95.9(5)
C25A N9A C10A C11A 2.8(7)
C25A N9A C10A O10A -176.9(4)
C25A C17A C18A O18A -179.7(5)
C25A C17A C18A C19A -0.7(5)
C25A C24A C23A C22A -179.4(7)
C19A C24A C23A C22A -2.8(10)
C19A C20A C21A C22A -0.5(13)
C31B C30B C33B C34B 162.6(5)
C31B C30B C33B C35B -72.5(6)
C17A C16A C15A C14A -179.8(5)
C17A C25A C24A C19A -1.6(6)
C17A C25A C24A C23A 175.2(7)
C8A N9A C25A C17A 177.4(4)
C8A N9A C25A C24A -4.2(7)
C8A N9A C10A C11A -176.9(4)
C8A N9A C10A O10A 3.3(7)
C8A C7A C6A C5A -62.5(7)
C28B C27B C32B Ru1 -53.1(4)
C28B C27B C32B C31B 1.4(7)
C28B C29B C30B Ru1 53.9(4)
C28B C29B C30B C31B 0.0(7)
C28B C29B C30B C33B 179.8(4)
C24A C25A C17A C16A -179.1(4)
C24A C25A C17A C18A 1.4(5)
C24A C19A C18A O18A 178.6(5)
C24A C19A C18A C17A -0.4(6)
C24A C19A C20A C21A -0.6(10)
C18A C19A C24A C25A 1.2(6)
C18A C19A C24A C23A -176.3(6)
C18A C19A C20A C21A 177.7(6)
C10A C11A C16A C17A -1.7(7)
C10A C11A C16A C15A 178.7(4)
C10A C11A C12A C13A -178.9(5)
C10A N9A C25A C17A -2.3(7)
C10A N9A C25A C24A 176.2(4)
C10A N9A C8A C7A -84.4(5)
C15A C16A C17A C25A -178.0(5)
C15A C16A C17A C18A 1.3(8)
C15A C14A C13A C12A -0.2(10)
C26B C27B C28B Ru1 -123.7(5)
C26B C27B C28B C29B -177.4(5)
C26B C27B C32B Ru1 123.5(5)
C26B C27B C32B C31B 178.0(5)
C32B C27B C28B Ru1 52.9(4)
C32B C27B C28B C29B -0.8(7)
C5A N4A C3A C2A -176.8(4)
C33B C30B C31B Ru1 -126.0(4)
C33B C30B C31B C32B -179.3(5)
C3A N4A C5A C6A -52.6(6)
C20A C19A C24A C25A 179.7(5)
C20A C19A C24A C23A 2.2(9)
C20A C19A C18A O18A 0.2(9)
C20A C19A C18A C17A -178.8(6)
C14A C13A C12A C11A 0.6(10)
C12A C11A C16A C17A -179.7(4)
C12A C11A C16A C15A 0.7(7)
C12A C11A C10A O10A -3.0(8)
C12A C11A C10A N9A 177.2(4)
C21A C22A C23A C24A 1.9(13)
C23A C22A C21A C20A -0.2(14)
